data_4304895
loop_
_publ_author_name
'Laura L. Perissinotti'
'Gregory Leitus'
'Linda Shimon'
'Dario Estrin'
'Fabio Doctorovich'

_publ_section_title
;
A Unique Family of Stable and Water-Soluble S-Nitrosothiol Complexes
;
_journal_name_full 'Inorganic Chemistry'
_journal_page_first 4723
_journal_page_last 4733
_journal_paper_doi 10.1021/ic7024999
_journal_volume 47
_journal_year 2008
_chemical_formula_sum 'C8 H12 Cl4 Ir K N4'
_chemical_formula_weight 537.32
_chemical_name_systematic
; 
 ? 
;
_space_group_IT_number 61
_symmetry_cell_setting orthorhombic
_symmetry_space_group_name_Hall '-P 2ac 2ab'
_symmetry_space_group_name_H-M 'P b c a'
_atom_sites_solution_hydrogens geom
_atom_sites_solution_primary direct
_atom_sites_solution_secondary difmap
_audit_creation_method SHELXL-97
_cell_angle_alpha 90.00
_cell_angle_beta 90.00
_cell_angle_gamma 90.00
_cell_formula_units_Z 8
_cell_length_a 7.5310(2)
_cell_length_b 19.3820(6)
_cell_length_c 23.7470(7)
_cell_measurement_reflns_used 5398
_cell_measurement_temperature 120(2)
_cell_measurement_theta_max 30.03
_cell_measurement_theta_min 2.55
_cell_volume 3466.25(17)
_computing_cell_refinement HKL
_computing_data_collection 'Collect package (Bruker Nonius)'
_computing_data_reduction HKL
_computing_structure_refinement 'SHELXL-97 (Sheldrick, 1997)'
_computing_structure_solution 'SHELXS-97 (Sheldrick, 1990)'
_diffrn_ambient_temperature 120(2)
_diffrn_measured_fraction_theta_full 0.996
_diffrn_measured_fraction_theta_max 0.996
_diffrn_measurement_device_type 'Nonius KappaCCD'
_diffrn_measurement_method 'phi and omega scans'
_diffrn_radiation_monochromator graphite
_diffrn_radiation_source 'fine-focus sealed tube'
_diffrn_radiation_type MoK\a
_diffrn_radiation_wavelength 0.71073
_diffrn_reflns_av_R_equivalents 0.0560
_diffrn_reflns_av_sigmaI/netI 0.0488
_diffrn_reflns_limit_h_max 10
_diffrn_reflns_limit_h_min 0
_diffrn_reflns_limit_k_max 27
_diffrn_reflns_limit_k_min 0
_diffrn_reflns_limit_l_max 33
_diffrn_reflns_limit_l_min 0
_diffrn_reflns_number 5045
_diffrn_reflns_theta_full 30.01
_diffrn_reflns_theta_max 30.01
_diffrn_reflns_theta_min 2.71
_exptl_absorpt_coefficient_mu 8.549
_exptl_absorpt_correction_T_max 0.6745
_exptl_absorpt_correction_T_min 0.2797
_exptl_absorpt_correction_type analytical
_exptl_crystal_colour orange
_exptl_crystal_density_diffrn 2.059
_exptl_crystal_density_method 'not measured'
_exptl_crystal_description Plate
_exptl_crystal_F_000 2016
_exptl_crystal_size_max 0.20
_exptl_crystal_size_mid 0.20
_exptl_crystal_size_min 0.05
_refine_diff_density_max 2.003
_refine_diff_density_min -1.105
_refine_diff_density_rms 0.183
_refine_ls_extinction_method none
_refine_ls_goodness_of_fit_ref 0.965
_refine_ls_hydrogen_treatment constr
_refine_ls_matrix_type full
_refine_ls_number_parameters 167
_refine_ls_number_reflns 5045
_refine_ls_number_restraints 0
_refine_ls_restrained_S_all 0.965
_refine_ls_R_factor_all 0.0576
_refine_ls_R_factor_gt 0.0323
_refine_ls_shift/su_max 0.007
_refine_ls_shift/su_mean 0.000
_refine_ls_structure_factor_coef Fsqd
_refine_ls_weighting_details 'calc w=1/[\s^2^(Fo^2^)+(0.0413P)^2^+0.0000P] where P=(Fo^2^+2Fc^2^)/3'
_refine_ls_weighting_scheme calc
_refine_ls_wR_factor_gt 0.0736
_refine_ls_wR_factor_ref 0.0802
_reflns_number_gt 3508
_reflns_number_total 5045
_reflns_threshold_expression >2sigma(I)
_cod_data_source_file ic7024999-file003.cif
_cod_data_source_block m664a
_cod_depositor_comments
;
The following automatic conversions were performed:
'_symmetry_cell_setting' value 'Orthorhombic' changed to 'orthorhombic'
according to '/home/saulius/struct/CIF-dictionaries/cif_core.dic'
dictionary named 'cif_core.dic' version 2.4.1 from 2010-06-29.

Automatic conversion script
Id: cif_fix_enum 1527 2010-12-29 10:47:43Z saulius 
;
_cod_database_code 4304895

loop_
_symmetry_equiv_pos_as_xyz
'x, y, z'
'-x+1/2, -y, z+1/2'
'x+1/2, -y+1/2, -z'
'-x, y+1/2, -z+1/2'
'-x, -y, -z'
'x-1/2, y, -z-1/2'
'-x-1/2, y-1/2, z'
'x, -y-1/2, z-1/2'

loop_
_atom_site_label
_atom_site_type_symbol
_atom_site_fract_x
_atom_site_fract_y
_atom_site_fract_z
_atom_site_U_iso_or_equiv
_atom_site_adp_type
_atom_site_occupancy
_atom_site_symmetry_multiplicity
_atom_site_calc_flag
_atom_site_refinement_flags
_atom_site_disorder_assembly
_atom_site_disorder_group
Ir1 Ir 0.18897(2) 0.228816(9) 0.125592(6) 0.02192(6) Uani 1 1 d . . .
Cl1 Cl 0.36724(13) 0.31324(5) 0.08353(4) 0.0244(2) Uani 1 1 d . . .
Cl2 Cl 0.20133(13) 0.16180(6) 0.04375(4) 0.0279(2) Uani 1 1 d . . .
Cl3 Cl -0.06374(13) 0.28678(6) 0.09113(4) 0.0293(2) Uani 1 1 d . . .
Cl4 Cl 0.44415(13) 0.17206(6) 0.15996(4) 0.0312(2) Uani 1 1 d . . .
N1 N 0.0302(4) 0.15898(19) 0.16131(14) 0.0281(8) Uani 1 1 d . . .
C1 C -0.0676(5) 0.1231(2) 0.18277(17) 0.0270(9) Uani 1 1 d . . .
C2 C -0.1907(5) 0.0784(3) 0.2115(2) 0.0339(11) Uani 1 1 d . . .
H2A H -0.1355 0.0332 0.2175 0.051 Uiso 1 1 calc R . .
H2B H -0.2980 0.0729 0.1886 0.051 Uiso 1 1 calc R . .
H2C H -0.2224 0.0987 0.2479 0.051 Uiso 1 1 calc R . .
N2 N 0.1783(4) 0.28446(19) 0.19728(14) 0.0221(8) Uani 1 1 d . . .
C3 C 0.1707(5) 0.3093(2) 0.23973(18) 0.0279(10) Uani 1 1 d . . .
C4 C 0.1638(6) 0.3420(3) 0.29446(19) 0.0371(12) Uani 1 1 d . . .
H4A H 0.2848 0.3522 0.3073 0.056 Uiso 1 1 calc R . .
H4B H 0.1060 0.3110 0.3214 0.056 Uiso 1 1 calc R . .
H4C H 0.0961 0.3851 0.2918 0.056 Uiso 1 1 calc R . .
N3 N 0.3390(6) 0.4660(3) 0.1995(2) 0.0599(14) Uani 1 1 d . . .
C5 C 0.2486(7) 0.4733(3) 0.1608(3) 0.0498(15) Uani 1 1 d . . .
C6 C 0.1370(10) 0.4830(4) 0.1127(3) 0.089(3) Uani 1 1 d . . .
H6A H 0.0134 0.4737 0.1230 0.134 Uiso 1 1 calc R . .
H6B H 0.1735 0.4514 0.0826 0.134 Uiso 1 1 calc R . .
H6C H 0.1478 0.5307 0.0994 0.134 Uiso 1 1 calc R . .
N4 N 0.7210(7) 0.0642(3) 0.0412(3) 0.077(2) Uani 1 1 d . . .
C7 C 0.7826(7) 0.0123(3) 0.0518(2) 0.0466(14) Uani 1 1 d . . .
C8 C 0.8613(7) -0.0527(3) 0.0685(2) 0.0525(15) Uani 1 1 d . . .
H8A H 0.9168 -0.0476 0.1056 0.079 Uiso 1 1 calc R . .
H8B H 0.9514 -0.0663 0.0409 0.079 Uiso 1 1 calc R . .
H8C H 0.7689 -0.0882 0.0703 0.079 Uiso 1 1 calc R . .
K5 K 0.62220(13) 0.20215(5) 0.03118(4) 0.0284(2) Uani 1 1 d . . .

loop_
_atom_site_aniso_label
_atom_site_aniso_U_11
_atom_site_aniso_U_22
_atom_site_aniso_U_33
_atom_site_aniso_U_23
_atom_site_aniso_U_13
_atom_site_aniso_U_12
Ir1 0.02117(10) 0.02534(11) 0.01926(9) 0.00096(7) 0.00021(6) -0.00182(6)
Cl1 0.0246(5) 0.0233(6) 0.0254(5) 0.0011(4) 0.0025(4) -0.0029(4)
Cl2 0.0340(6) 0.0265(6) 0.0231(5) -0.0022(4) 0.0001(4) -0.0037(4)
Cl3 0.0212(5) 0.0397(7) 0.0271(5) 0.0011(4) -0.0014(4) 0.0040(4)
Cl4 0.0283(5) 0.0347(6) 0.0304(5) 0.0065(5) -0.0029(4) 0.0034(5)
N1 0.027(2) 0.036(2) 0.0222(17) 0.0039(16) 0.0009(14) -0.0019(16)
C1 0.027(2) 0.028(2) 0.026(2) 0.0044(18) -0.0016(17) 0.0007(19)
C2 0.025(2) 0.037(3) 0.040(3) 0.008(2) 0.0034(18) -0.004(2)
N2 0.0215(18) 0.024(2) 0.0210(17) 0.0036(14) -0.0012(13) 0.0003(14)
C3 0.024(2) 0.033(3) 0.027(2) 0.0001(19) -0.0019(17) 0.0036(18)
C4 0.037(3) 0.049(3) 0.025(2) -0.005(2) 0.0015(19) 0.005(2)
N3 0.058(3) 0.044(3) 0.077(4) -0.019(3) 0.014(3) 0.006(3)
C5 0.049(3) 0.039(4) 0.061(4) -0.013(3) 0.000(3) 0.011(3)
C6 0.090(5) 0.059(5) 0.119(7) -0.035(5) -0.051(5) 0.040(4)
N4 0.077(4) 0.043(4) 0.112(5) 0.033(4) 0.030(3) 0.016(3)
C7 0.047(3) 0.038(4) 0.054(4) -0.001(3) 0.005(3) 0.000(3)
C8 0.065(3) 0.038(3) 0.054(3) -0.007(3) -0.012(3) 0.012(3)
K5 0.0301(5) 0.0279(5) 0.0273(4) 0.0013(4) 0.0013(4) 0.0014(4)

loop_
_atom_type_symbol
_atom_type_description
_atom_type_scat_dispersion_real
_atom_type_scat_dispersion_imag
_atom_type_scat_source
Ir Ir -1.4442 7.9887 'International Tables Vol C Tables 4.2.6.8 and 6.1.1.4'
Cl Cl 0.1484 0.1585 'International Tables Vol C Tables 4.2.6.8 and 6.1.1.4'
N N 0.0061 0.0033 'International Tables Vol C Tables 4.2.6.8 and 6.1.1.4'
C C 0.0033 0.0016 'International Tables Vol C Tables 4.2.6.8 and 6.1.1.4'
H H 0.0000 0.0000 'International Tables Vol C Tables 4.2.6.8 and 6.1.1.4'
K K 0.2009 0.2494 'International Tables Vol C Tables 4.2.6.8 and 6.1.1.4'

loop_
_geom_angle_atom_site_label_1
_geom_angle_atom_site_label_2
_geom_angle_atom_site_label_3
_geom_angle
_geom_angle_site_symmetry_1
_geom_angle_site_symmetry_3
_geom_angle_publ_flag
N1 Ir1 N2 88.86(14) . . ?
N1 Ir1 Cl2 90.02(10) . . ?
N2 Ir1 Cl2 178.60(10) . . ?
N1 Ir1 Cl1 178.11(10) . . ?
N2 Ir1 Cl1 90.53(10) . . ?
Cl2 Ir1 Cl1 90.62(4) . . ?
N1 Ir1 Cl3 89.26(10) . . ?
N2 Ir1 Cl3 90.35(9) . . ?
Cl2 Ir1 Cl3 90.48(4) . . ?
Cl1 Ir1 Cl3 88.95(4) . . ?
N1 Ir1 Cl4 91.42(10) . . ?
N2 Ir1 Cl4 89.41(10) . . ?
Cl2 Ir1 Cl4 89.78(4) . . ?
Cl1 Ir1 Cl4 90.37(4) . . ?
Cl3 Ir1 Cl4 179.28(4) . . ?
N1 Ir1 K5 123.29(10) . 3_455 ?
N2 Ir1 K5 127.13(10) . 3_455 ?
Cl2 Ir1 K5 54.25(3) . 3_455 ?
Cl1 Ir1 K5 55.90(3) . 3_455 ?
Cl3 Ir1 K5 54.13(3) . 3_455 ?
Cl4 Ir1 K5 125.59(3) . 3_455 ?
N1 Ir1 K5 129.84(10) . . ?
N2 Ir1 K5 125.15(9) . . ?
Cl2 Ir1 K5 55.18(3) . . ?
Cl1 Ir1 K5 51.83(3) . . ?
Cl3 Ir1 K5 121.78(3) . . ?
Cl4 Ir1 K5 57.89(3) . . ?
K5 Ir1 K5 67.803(14) 3_455 . ?
Ir1 Cl1 K5 92.31(4) . . ?
Ir1 Cl1 K5 88.19(3) . 3_455 ?
K5 Cl1 K5 87.32(3) . 3_455 ?
Ir1 Cl2 K5 89.83(4) . 3_455 ?
Ir1 Cl2 K5 88.95(3) . . ?
K5 Cl2 K5 86.19(3) 3_455 . ?
Ir1 Cl3 K5 120.35(5) . 1_455 ?
Ir1 Cl3 K5 89.65(3) . 3_455 ?
K5 Cl3 K5 87.40(3) 1_455 3_455 ?
Ir1 Cl4 K5 85.98(3) . . ?
C1 N1 Ir1 175.1(4) . . ?
N1 C1 C2 178.4(5) . . ?
C1 C2 H2A 109.5 . . ?
C1 C2 H2B 109.5 . . ?
H2A C2 H2B 109.5 . . ?
C1 C2 H2C 109.5 . . ?
H2A C2 H2C 109.5 . . ?
H2B C2 H2C 109.5 . . ?
C3 N2 Ir1 173.2(4) . . ?
N2 C3 C4 179.0(5) . . ?
C3 C4 H4A 109.5 . . ?
C3 C4 H4B 109.5 . . ?
H4A C4 H4B 109.5 . . ?
C3 C4 H4C 109.5 . . ?
H4A C4 H4C 109.5 . . ?
H4B C4 H4C 109.5 . . ?
N3 C5 C6 179.3(8) . . ?
C5 C6 H6A 109.5 . . ?
C5 C6 H6B 109.5 . . ?
H6A C6 H6B 109.5 . . ?
C5 C6 H6C 109.5 . . ?
H6A C6 H6C 109.5 . . ?
H6B C6 H6C 109.5 . . ?
C7 N4 K5 168.0(6) . . ?
N4 C7 C8 176.8(7) . . ?
C7 C8 H8A 109.5 . . ?
C7 C8 H8B 109.5 . . ?
H8A C8 H8B 109.5 . . ?
C7 C8 H8C 109.5 . . ?
H8A C8 H8C 109.5 . . ?
H8B C8 H8C 109.5 . . ?
N4 K5 Cl1 141.95(12) . . ?
N4 K5 Cl3 104.81(13) . 1_655 ?
Cl1 K5 Cl3 85.68(4) . 1_655 ?
N4 K5 Cl3 104.85(15) . 3 ?
Cl1 K5 Cl3 92.60(4) . 3 ?
Cl3 K5 Cl3 133.14(4) 1_655 3 ?
N4 K5 Cl2 141.24(12) . 3 ?
Cl1 K5 Cl2 76.80(3) . 3 ?
Cl3 K5 Cl2 72.06(3) 1_655 3 ?
Cl3 K5 Cl2 62.07(3) 3 3 ?
N4 K5 Cl2 91.24(11) . . ?
Cl1 K5 Cl2 62.39(3) . . ?
Cl3 K5 Cl2 142.53(4) 1_655 . ?
Cl3 K5 Cl2 71.26(3) 3 . ?
Cl2 K5 Cl2 114.99(4) 3 . ?
N4 K5 Cl1 80.47(12) . 3 ?
Cl1 K5 Cl1 136.85(3) . 3 ?
Cl3 K5 Cl1 90.01(4) 1_655 3 ?
Cl3 K5 Cl1 60.46(3) 3 3 ?
Cl2 K5 Cl1 61.15(3) 3 3 ?
Cl2 K5 Cl1 126.41(4) . 3 ?
N4 K5 Cl4 82.16(12) . . ?
Cl1 K5 Cl4 61.26(3) . . ?
Cl3 K5 Cl4 88.81(3) 1_655 . ?
Cl3 K5 Cl4 130.61(4) 3 . ?
Cl2 K5 Cl4 135.16(4) 3 . ?
Cl2 K5 Cl4 59.63(3) . . ?
Cl1 K5 Cl4 161.67(4) 3 . ?
N4 K5 Ir1 111.60(13) . 3 ?
Cl1 K5 Ir1 102.50(3) . 3 ?
Cl3 K5 Ir1 98.61(3) 1_655 3 ?
Cl3 K5 Ir1 36.22(2) 3 3 ?
Cl2 K5 Ir1 35.92(2) 3 3 ?
Cl2 K5 Ir1 106.67(3) . 3 ?
Cl1 K5 Ir1 35.92(2) 3 3 ?
Cl4 K5 Ir1 161.77(3) . 3 ?
N4 K5 Ir1 107.14(11) . . ?
Cl1 K5 Ir1 35.86(2) . . ?
Cl3 K5 Ir1 106.67(3) 1_655 . ?
Cl3 K5 Ir1 98.17(3) 3 . ?
Cl2 K5 Ir1 110.72(3) 3 . ?
Cl2 K5 Ir1 35.87(2) . . ?
Cl1 K5 Ir1 158.63(3) 3 . ?
Cl4 K5 Ir1 36.13(2) . . ?
Ir1 K5 Ir1 125.72(2) 3 . ?
N4 K5 K5 130.88(13) . 3_455 ?
Cl1 K5 K5 47.85(3) . 3_455 ?
Cl3 K5 K5 123.90(4) 1_655 3_455 ?
Cl3 K5 K5 46.11(3) 3 3_455 ?
Cl2 K5 K5 68.49(3) 3 3_455 ?
Cl2 K5 K5 46.51(2) . 3_455 ?
Cl1 K5 K5 103.64(4) 3 3_455 ?
Cl4 K5 K5 92.13(3) . 3_455 ?
Ir1 K5 K5 69.89(3) 3 3_455 ?
Ir1 K5 K5 56.051(13) . 3_455 ?
N4 K5 K5 101.67(11) . 3 ?
Cl1 K5 K5 111.29(4) . 3 ?
Cl3 K5 K5 46.49(2) 1_655 3 ?
Cl3 K5 K5 92.29(4) 3 3 ?
Cl2 K5 K5 47.30(3) 3 3 ?
Cl2 K5 K5 161.37(4) . 3 ?
Cl1 K5 K5 44.83(3) 3 3 ?
Cl4 K5 K5 134.95(4) . 3 ?
Ir1 K5 K5 56.15(2) 3 3 ?
Ir1 K5 K5 145.51(4) . 3 ?
K5 K5 K5 115.55(4) 3_455 3 ?

loop_
_geom_bond_atom_site_label_1
_geom_bond_atom_site_label_2
_geom_bond_distance
_geom_bond_site_symmetry_2
_geom_bond_publ_flag
Ir1 N1 1.995(4) . ?
Ir1 N2 2.017(4) . ?
Ir1 Cl2 2.3395(11) . ?
Ir1 Cl1 2.3405(10) . ?
Ir1 Cl3 2.3566(10) . ?
Ir1 Cl4 2.3599(10) . ?
Ir1 K5 3.9879(9) 3_455 ?
Ir1 K5 3.9924(10) . ?
Cl1 K5 3.1413(14) . ?
Cl1 K5 3.3037(13) 3_455 ?
Cl2 K5 3.2364(15) 3_455 ?
Cl2 K5 3.2783(14) . ?
Cl3 K5 3.2112(15) 1_455 ?
Cl3 K5 3.2317(14) 3_455 ?
Cl4 K5 3.3898(14) . ?
N1 C1 1.134(5) . ?
C1 C2 1.441(6) . ?
C2 H2A 0.9800 . ?
C2 H2B 0.9800 . ?
C2 H2C 0.9800 . ?
N2 C3 1.119(5) . ?
C3 C4 1.447(6) . ?
C4 H4A 0.9800 . ?
C4 H4B 0.9800 . ?
C4 H4C 0.9800 . ?
N3 C5 1.152(7) . ?
C5 C6 1.431(9) . ?
C6 H6A 0.9800 . ?
C6 H6B 0.9800 . ?
C6 H6C 0.9800 . ?
N4 C7 1.136(7) . ?
N4 K5 2.785(6) . ?
C7 C8 1.448(8) . ?
C8 H8A 0.9800 . ?
C8 H8B 0.9800 . ?
C8 H8C 0.9800 . ?
K5 Cl3 3.2112(15) 1_655 ?
K5 Cl3 3.2316(14) 3 ?
K5 Cl2 3.2363(15) 3 ?
K5 Cl1 3.3036(13) 3 ?
K5 Ir1 3.9879(9) 3 ?
K5 K5 4.4511(10) 3_455 ?
K5 K5 4.4511(10) 3 ?
